data_4328751
loop_
_publ_author_name
'Henrik Braband'
'Sebastian Imstepf'
'Michael Benz'
'Bernhard Spingler'
'Roger Alberto'

_publ_section_title
;
 Combining Bifunctional Chelator with (3 + 2)-Cycloaddition Approaches:
 Synthesis of Dual-Function Technetium Complexes
;
_journal_name_full 'Inorganic Chemistry'
_journal_page_first 4051
_journal_page_last 4057
_journal_paper_doi 10.1021/ic202212e
_journal_volume 51
_journal_year 2012
_chemical_formula_moiety '[TcO3(tacn-BA)]Br'
_chemical_formula_sum 'C15 H26 Br N4 O5 Tc'
_chemical_formula_weight 520.31
_chemical_name_common '[TcO3(tacn-BA)]Br'
_chemical_name_systematic
;
 ?
;
_space_group_IT_number 14
_symmetry_cell_setting monoclinic
_symmetry_space_group_name_Hall '-P 2yn'
_symmetry_space_group_name_H-M 'P 1 21/n 1'
_atom_sites_solution_hydrogens geom
_atom_sites_solution_primary direct
_atom_sites_solution_secondary difmap
_audit_creation_method SHELXL-97
_cell_angle_alpha 90.00
_cell_angle_beta 95.344(14)
_cell_angle_gamma 90.00
_cell_formula_units_Z 4
_cell_length_a 10.1014(12)
_cell_length_b 11.4750(8)
_cell_length_c 17.935(2)
_cell_measurement_reflns_used 7505
_cell_measurement_temperature 183(2)
_cell_measurement_theta_max 28.2
_cell_measurement_theta_min 1.9
_cell_volume 2069.9(4)
_computing_cell_refinement 'IPDS (Stoe, 1999)'
_computing_data_collection 'IPDS (Stoe, 1999)'
_computing_data_reduction 'X-RED (Stoe, 1999)'
_computing_molecular_graphics 'ORTEP-3 (Farrugia, 1997)'
_computing_publication_material 'SHELXL-97 (Sheldrick, 2008)'
_computing_structure_refinement 'SHELXL-97 (Sheldrick, 2008)'
_computing_structure_solution 'SHELXS-97 (Sheldrick, 1990)'
_diffrn_ambient_temperature 183(2)
_diffrn_measured_fraction_theta_full 0.951
_diffrn_measured_fraction_theta_max 0.951
_diffrn_measurement_device_type 'Stoe IPDS'
_diffrn_measurement_method '\f oscillation scan'
_diffrn_radiation_monochromator graphite
_diffrn_radiation_source 'fine-focus sealed tube'
_diffrn_radiation_type MoK\a
_diffrn_radiation_wavelength 0.71073
_diffrn_reflns_av_R_equivalents 0.1344
_diffrn_reflns_av_sigmaI/netI 0.1271
_diffrn_reflns_limit_h_max 12
_diffrn_reflns_limit_h_min -12
_diffrn_reflns_limit_k_max 13
_diffrn_reflns_limit_k_min -13
_diffrn_reflns_limit_l_max 22
_diffrn_reflns_limit_l_min -22
_diffrn_reflns_number 20932
_diffrn_reflns_theta_full 26.37
_diffrn_reflns_theta_max 26.37
_diffrn_reflns_theta_min 2.69
_diffrn_standards_interval_count 'every image'
_diffrn_standards_interval_time 5.5
_diffrn_standards_number 50-200
_exptl_absorpt_coefficient_mu 2.657
_exptl_absorpt_correction_T_max 0.742120
_exptl_absorpt_correction_T_min 0.3053289
_exptl_absorpt_correction_type empirical
_exptl_absorpt_process_details none
_exptl_crystal_colour yellow
_exptl_crystal_density_diffrn 1.670
_exptl_crystal_description stick
_exptl_crystal_F_000 1048
_exptl_crystal_size_max 0.194
_exptl_crystal_size_mid 0.114
_exptl_crystal_size_min 0.034
_refine_diff_density_max 0.959
_refine_diff_density_min -0.472
_refine_diff_density_rms 0.093
_refine_ls_extinction_method none
_refine_ls_goodness_of_fit_ref 0.807
_refine_ls_hydrogen_treatment constr
_refine_ls_matrix_type full
_refine_ls_number_parameters 244
_refine_ls_number_reflns 4038
_refine_ls_number_restraints 0
_refine_ls_restrained_S_all 0.807
_refine_ls_R_factor_all 0.1070
_refine_ls_R_factor_gt 0.0482
_refine_ls_shift/su_max 0.000
_refine_ls_shift/su_mean 0.000
_refine_ls_structure_factor_coef Fsqd
_refine_ls_weighting_details 'calc w=1/[\s^2^(Fo^2^)+(0.0446P)^2^+0.0000P] where P=(Fo^2^+2Fc^2^)/3'
_refine_ls_weighting_scheme calc
_refine_ls_wR_factor_gt 0.0916
_refine_ls_wR_factor_ref 0.1047
_reflns_number_gt 2046
_reflns_number_total 4038
_reflns_threshold_expression >2\s(I)
_cod_data_source_file ic202212e_si_002_3.cif
_cod_data_source_block si230410
_cod_database_code 4328751

loop_
_symmetry_equiv_pos_as_xyz
'x, y, z'
'-x+1/2, y+1/2, -z+1/2'
'-x, -y, -z'
'x-1/2, -y-1/2, z-1/2'

loop_
_atom_site_label
_atom_site_type_symbol
_atom_site_fract_x
_atom_site_fract_y
_atom_site_fract_z
_atom_site_U_iso_or_equiv
_atom_site_adp_type
_atom_site_occupancy
_atom_site_symmetry_multiplicity
_atom_site_calc_flag
_atom_site_refinement_flags
_atom_site_attached_hydrogens
Tc1 Tc 0.16614(4) 0.00840(5) 0.16956(2) 0.03583(16) Uani 1 1 d . 0
O1 O 0.1632(4) -0.1350(4) 0.1908(2) 0.0433(11) Uani 1 1 d . 0
O2 O 0.0365(4) 0.0329(4) 0.1045(2) 0.0484(13) Uani 1 1 d . 0
O3 O 0.1352(4) 0.0839(4) 0.2471(2) 0.0468(11) Uani 1 1 d . 0
N1 N 0.2534(5) 0.1695(4) 0.1258(2) 0.0387(12) Uani 1 1 d . 0
H1 H 0.1940 0.2296 0.1329 0.046 Uiso 1 1 calc R 0
N2 N 0.3800(4) 0.0105(5) 0.2151(2) 0.0357(10) Uani 1 1 d . 0
H2 H 0.3849 -0.0300 0.2602 0.043 Uiso 1 1 calc R 0
N3 N 0.2859(4) -0.0548(4) 0.0702(2) 0.0327(11) Uani 1 1 d . 0
C1 C 0.3855(6) 0.2056(6) 0.1650(3) 0.0420(15) Uani 1 1 d . 0
H1A H 0.4561 0.1965 0.1307 0.050 Uiso 1 1 calc R 0
H1B H 0.3821 0.2887 0.1797 0.050 Uiso 1 1 calc R 0
C2 C 0.4173(6) 0.1314(6) 0.2337(3) 0.0429(15) Uani 1 1 d . 0
H2A H 0.5135 0.1359 0.2501 0.051 Uiso 1 1 calc R 0
H2B H 0.3673 0.1596 0.2750 0.051 Uiso 1 1 calc R 0
C3 C 0.4720(5) -0.0479(5) 0.1684(3) 0.0369(15) Uani 1 1 d . 0
H3A H 0.5332 -0.0984 0.2003 0.044 Uiso 1 1 calc R 0
H3B H 0.5260 0.0114 0.1449 0.044 Uiso 1 1 calc R 0
C4 C 0.3978(5) -0.1209(5) 0.1078(3) 0.0354(13) Uani 1 1 d . 0
H4A H 0.4593 -0.1444 0.0706 0.042 Uiso 1 1 calc R 0
H4B H 0.3639 -0.1925 0.1302 0.042 Uiso 1 1 calc R 0
C5 C 0.3304(6) 0.0476(5) 0.0272(3) 0.0367(14) Uani 1 1 d . 0
H5A H 0.4266 0.0605 0.0403 0.044 Uiso 1 1 calc R 0
H5B H 0.3166 0.0305 -0.0271 0.044 Uiso 1 1 calc R 0
C6 C 0.2560(7) 0.1557(6) 0.0435(3) 0.0415(16) Uani 1 1 d . 0
H6A H 0.2995 0.2243 0.0228 0.050 Uiso 1 1 calc R 0
H6B H 0.1639 0.1509 0.0194 0.050 Uiso 1 1 calc R 0
C7 C 0.1945(5) -0.1328(6) 0.0224(3) 0.0341(14) Uani 1 1 d . 0
H7A H 0.1208 -0.0857 -0.0021 0.041 Uiso 1 1 calc R 0
H7B H 0.1556 -0.1911 0.0547 0.041 Uiso 1 1 calc R 0
C8 C 0.2644(6) -0.1965(6) -0.0379(3) 0.0393(15) Uani 1 1 d . 0
N4 N 0.1971(5) -0.2859(5) -0.0683(3) 0.0437(13) Uani 1 1 d . 0
H4 H 0.1185 -0.3017 -0.0534 0.052 Uiso 1 1 calc R 0
C9 C 0.2477(6) -0.3593(6) -0.1256(3) 0.0448(16) Uani 1 1 d . 0
H9A H 0.1961 -0.4327 -0.1292 0.054 Uiso 1 1 calc R 0
H9B H 0.3414 -0.3795 -0.1097 0.054 Uiso 1 1 calc R 0
C10 C 0.2412(6) -0.3039(6) -0.2025(3) 0.0416(15) Uani 1 1 d . 0
C11 C 0.3228(6) -0.3501(6) -0.2553(4) 0.0451(16) Uani 1 1 d . 0
H11 H 0.3820 -0.4121 -0.2409 0.054 Uiso 1 1 calc R 0
C12 C 0.3181(6) -0.3067(7) -0.3276(4) 0.0495(17) Uani 1 1 d . 0
H12 H 0.3732 -0.3390 -0.3624 0.059 Uiso 1 1 calc R 0
C13 C 0.2324(6) -0.2160(7) -0.3486(4) 0.0484(17) Uani 1 1 d . 0
H13 H 0.2297 -0.1851 -0.3979 0.058 Uiso 1 1 calc R 0
C14 C 0.1507(7) -0.1699(6) -0.2982(4) 0.0498(17) Uani 1 1 d . 0
H14 H 0.0909 -0.1083 -0.3128 0.060 Uiso 1 1 calc R 0
C15 C 0.1574(7) -0.2156(7) -0.2250(4) 0.0520(18) Uani 1 1 d . 0
H15 H 0.1016 -0.1836 -0.1904 0.062 Uiso 1 1 calc R 0
O4 O 0.3712(4) -0.1653(4) -0.0587(2) 0.0540(13) Uani 1 1 d . 0
O5 O -0.0130(6) -0.3479(5) 0.0427(3) 0.0801(17) Uani 1 1 d . 2
Br1 Br 0.3717(2) -0.07365(18) 0.38466(8) 0.0948(8) Uani 0.50 1 d P 0
Br2 Br 0.40684(14) 0.48717(15) 0.03430(7) 0.0567(4) Uani 0.50 1 d P 0

loop_
_atom_site_aniso_label
_atom_site_aniso_U_11
_atom_site_aniso_U_22
_atom_site_aniso_U_33
_atom_site_aniso_U_23
_atom_site_aniso_U_13
_atom_site_aniso_U_12
Tc1 0.0334(2) 0.0440(4) 0.0310(2) 0.0027(3) 0.00772(15) 0.0053(3)
O1 0.043(2) 0.050(3) 0.038(2) 0.0080(19) 0.0066(19) -0.005(2)
O2 0.034(2) 0.069(4) 0.043(2) 0.004(2) 0.0083(17) 0.010(2)
O3 0.048(2) 0.057(3) 0.037(2) -0.002(2) 0.0153(19) 0.004(2)
N1 0.050(3) 0.041(4) 0.027(2) 0.002(2) 0.008(2) 0.013(2)
N2 0.043(2) 0.034(3) 0.031(2) 0.003(2) 0.0030(17) 0.005(3)
N3 0.033(2) 0.035(3) 0.031(2) 0.001(2) 0.0045(19) 0.010(2)
C1 0.048(4) 0.036(4) 0.043(3) 0.000(3) 0.008(3) 0.000(3)
C2 0.049(4) 0.042(5) 0.037(3) -0.005(3) 0.001(3) 0.002(3)
C3 0.032(3) 0.039(4) 0.039(3) -0.002(2) 0.001(2) 0.007(2)
C4 0.036(3) 0.031(4) 0.039(3) 0.004(3) 0.005(2) 0.001(3)
C5 0.044(3) 0.037(4) 0.031(3) -0.001(2) 0.014(3) 0.002(2)
C6 0.052(4) 0.044(5) 0.029(3) 0.008(3) 0.006(3) 0.006(3)
C7 0.034(3) 0.040(4) 0.028(3) -0.006(2) 0.000(2) -0.004(3)
C8 0.038(3) 0.051(5) 0.029(3) -0.006(3) 0.004(2) 0.000(3)
N4 0.046(3) 0.043(4) 0.044(3) -0.005(2) 0.013(2) -0.007(2)
C9 0.047(4) 0.040(5) 0.047(4) -0.005(3) 0.002(3) 0.001(3)
C10 0.039(3) 0.043(5) 0.041(3) -0.011(3) -0.006(3) -0.002(3)
C11 0.040(4) 0.041(5) 0.055(4) -0.007(3) 0.006(3) 0.003(3)
C12 0.044(4) 0.060(6) 0.045(4) -0.010(3) 0.008(3) -0.005(3)
C13 0.050(4) 0.059(6) 0.035(3) -0.010(3) 0.000(3) -0.005(3)
C14 0.064(4) 0.040(5) 0.044(4) -0.002(3) -0.001(3) 0.008(3)
C15 0.054(4) 0.049(5) 0.055(4) -0.011(3) 0.012(3) 0.009(3)
O4 0.049(3) 0.068(4) 0.048(3) -0.025(2) 0.018(2) -0.019(2)
O5 0.090(4) 0.062(5) 0.089(4) -0.001(3) 0.009(3) -0.007(3)
Br1 0.1497(17) 0.0880(15) 0.0395(8) 0.0229(8) -0.0290(9) -0.0811(13)
Br2 0.0748(8) 0.0448(10) 0.0465(7) 0.0075(7) -0.0148(6) 0.0029(8)

loop_
_atom_type_symbol
_atom_type_description
_atom_type_scat_dispersion_real
_atom_type_scat_dispersion_imag
_atom_type_scat_source
C C 0.0033 0.0016 'International Tables Vol C Tables 4.2.6.8 and 6.1.1.4'
H H 0.0000 0.0000 'International Tables Vol C Tables 4.2.6.8 and 6.1.1.4'
N N 0.0061 0.0033 'International Tables Vol C Tables 4.2.6.8 and 6.1.1.4'
O O 0.0106 0.0060 'International Tables Vol C Tables 4.2.6.8 and 6.1.1.4'
Tc Tc -1.4390 0.7593 'International Tables Vol C Tables 4.2.6.8 and 6.1.1.4'
Br Br -0.2901 2.4595 'International Tables Vol C Tables 4.2.6.8 and 6.1.1.4'

loop_
_geom_angle_atom_site_label_1
_geom_angle_atom_site_label_2
_geom_angle_atom_site_label_3
_geom_angle
O1 Tc1 O3 107.8(2)
O1 Tc1 O2 106.7(2)
O3 Tc1 O2 106.92(19)
O1 Tc1 N1 154.87(18)
O3 Tc1 N1 88.51(19)
O2 Tc1 N1 85.7(2)
O1 Tc1 N2 88.0(2)
O3 Tc1 N2 86.58(18)
O2 Tc1 N2 155.19(17)
N1 Tc1 N2 73.68(19)
O1 Tc1 N3 83.77(17)
O3 Tc1 N3 157.68(19)
O2 Tc1 N3 87.06(16)
N1 Tc1 N3 74.99(17)
N2 Tc1 N3 74.54(15)
C6 N1 C1 113.3(4)
C6 N1 Tc1 107.8(4)
C1 N1 Tc1 115.2(3)
C6 N1 H1 106.6
C1 N1 H1 106.6
Tc1 N1 H1 106.6
C2 N2 C3 113.4(4)
C2 N2 Tc1 108.2(4)
C3 N2 Tc1 115.3(3)
C2 N2 H2 106.4
C3 N2 H2 106.4
Tc1 N2 H2 106.4
C4 N3 C7 111.1(5)
C4 N3 C5 112.7(4)
C7 N3 C5 111.9(4)
C4 N3 Tc1 103.8(3)
C7 N3 Tc1 106.5(3)
C5 N3 Tc1 110.3(3)
C2 C1 N1 109.8(5)
C2 C1 H1A 109.7
N1 C1 H1A 109.7
C2 C1 H1B 109.7
N1 C1 H1B 109.7
H1A C1 H1B 108.2
N2 C2 C1 108.5(5)
N2 C2 H2A 110.0
C1 C2 H2A 110.0
N2 C2 H2B 110.0
C1 C2 H2B 110.0
H2A C2 H2B 108.4
N2 C3 C4 111.4(4)
N2 C3 H3A 109.4
C4 C3 H3A 109.4
N2 C3 H3B 109.4
C4 C3 H3B 109.4
H3A C3 H3B 108.0
N3 C4 C3 110.6(5)
N3 C4 H4A 109.5
C3 C4 H4A 109.5
N3 C4 H4B 109.5
C3 C4 H4B 109.5
H4A C4 H4B 108.1
C6 C5 N3 111.7(4)
C6 C5 H5A 109.3
N3 C5 H5A 109.3
C6 C5 H5B 109.3
N3 C5 H5B 109.3
H5A C5 H5B 107.9
N1 C6 C5 109.8(5)
N1 C6 H6A 109.7
C5 C6 H6A 109.7
N1 C6 H6B 109.7
C5 C6 H6B 109.7
H6A C6 H6B 108.2
N3 C7 C8 112.9(4)
N3 C7 H7A 109.0
C8 C7 H7A 109.0
N3 C7 H7B 109.0
C8 C7 H7B 109.0
H7A C7 H7B 107.8
O4 C8 N4 122.3(5)
O4 C8 C7 123.5(6)
N4 C8 C7 114.2(5)
C8 N4 C9 122.7(5)
C8 N4 H4 118.7
C9 N4 H4 118.7
N4 C9 C10 114.2(6)
N4 C9 H9A 108.7
C10 C9 H9A 108.7
N4 C9 H9B 108.7
C10 C9 H9B 108.7
H9A C9 H9B 107.6
C15 C10 C11 117.8(6)
C15 C10 C9 123.9(6)
C11 C10 C9 118.3(6)
C12 C11 C10 121.4(6)
C12 C11 H11 119.3
C10 C11 H11 119.3
C13 C12 C11 119.4(6)
C13 C12 H12 120.3
C11 C12 H12 120.3
C12 C13 C14 120.4(6)
C12 C13 H13 119.8
C14 C13 H13 119.8
C13 C14 C15 119.1(7)
C13 C14 H14 120.5
C15 C14 H14 120.5
C10 C15 C14 122.0(6)
C10 C15 H15 119.0
C14 C15 H15 119.0

loop_
_geom_bond_atom_site_label_1
_geom_bond_atom_site_label_2
_geom_bond_distance
_geom_bond_site_symmetry_2
Tc1 O1 1.690(4) .
Tc1 O3 1.693(4) .
Tc1 O2 1.694(4) .
Tc1 N1 2.223(5) .
Tc1 N2 2.237(4) .
Tc1 N3 2.360(4) .
N1 C6 1.486(7) .
N1 C1 1.508(8) .
N1 H1 0.9300 .
N2 C2 1.468(8) .
N2 C3 1.469(7) .
N2 H2 0.9300 .
N3 C4 1.472(7) .
N3 C7 1.497(7) .
N3 C5 1.497(7) .
C1 C2 1.507(9) .
C1 H1A 0.9900 .
C1 H1B 0.9900 .
C2 H2A 0.9900 .
C2 H2B 0.9900 .
C3 C4 1.514(8) .
C3 H3A 0.9900 .
C3 H3B 0.9900 .
C4 H4A 0.9900 .
C4 H4B 0.9900 .
C5 C6 1.494(8) .
C5 H5A 0.9900 .
C5 H5B 0.9900 .
C6 H6A 0.9900 .
C6 H6B 0.9900 .
C7 C8 1.531(8) .
C7 H7A 0.9900 .
C7 H7B 0.9900 .
C8 O4 1.227(7) .
C8 N4 1.320(8) .
N4 C9 1.458(8) .
N4 H4 0.8800 .
C9 C10 1.514(9) .
C9 H9A 0.9900 .
C9 H9B 0.9900 .
C10 C15 1.358(9) .
C10 C11 1.415(8) .
C11 C12 1.385(9) .
C11 H11 0.9500 .
C12 C13 1.384(10) .
C12 H12 0.9500 .
C13 C14 1.385(9) .
C13 H13 0.9500 .
C14 C15 1.410(9) .
C14 H14 0.9500 .
C15 H15 0.9500 .
Br2 Br2 2.361(3) 3_665

loop_
_geom_hbond_atom_site_label_D
_geom_hbond_atom_site_label_H
_geom_hbond_atom_site_label_A
_geom_hbond_distance_DH
_geom_hbond_distance_HA
_geom_hbond_distance_DA
_geom_hbond_angle_DHA
_geom_hbond_site_symmetry_A
N1 H1 Br1 0.93 2.37 3.205(5) 149.9 2
N2 H2 Br1 0.93 2.30 3.200(4) 161.4 .
N4 H4 O5 0.88 2.33 3.125(7) 149.7 .
N4 H4 Br1 0.88 3.00 3.688(6) 136.8 4

loop_
_geom_torsion_atom_site_label_1
_geom_torsion_atom_site_label_2
_geom_torsion_atom_site_label_3
_geom_torsion_atom_site_label_4
_geom_torsion
O1 Tc1 N1 C6 67.4(6)
O3 Tc1 N1 C6 -161.0(4)
O2 Tc1 N1 C6 -53.9(4)
N2 Tc1 N1 C6 112.1(4)
N3 Tc1 N1 C6 34.2(3)
O1 Tc1 N1 C1 -60.3(6)
O3 Tc1 N1 C1 71.3(4)
O2 Tc1 N1 C1 178.4(4)
N2 Tc1 N1 C1 -15.6(4)
N3 Tc1 N1 C1 -93.5(4)
O1 Tc1 N2 C2 -159.6(3)
O3 Tc1 N2 C2 -51.6(3)
O2 Tc1 N2 C2 72.8(6)
N1 Tc1 N2 C2 37.8(3)
N3 Tc1 N2 C2 116.4(3)
O1 Tc1 N2 C3 72.3(4)
O3 Tc1 N2 C3 -179.8(4)
O2 Tc1 N2 C3 -55.3(7)
N1 Tc1 N2 C3 -90.3(4)
N3 Tc1 N2 C3 -11.8(4)
O1 Tc1 N3 C4 -55.2(4)
O3 Tc1 N3 C4 67.6(6)
O2 Tc1 N3 C4 -162.4(4)
N1 Tc1 N3 C4 111.2(4)
N2 Tc1 N3 C4 34.4(3)
O1 Tc1 N3 C7 62.1(4)
O3 Tc1 N3 C7 -175.0(5)
O2 Tc1 N3 C7 -45.1(4)
N1 Tc1 N3 C7 -131.4(4)
N2 Tc1 N3 C7 151.8(4)
O1 Tc1 N3 C5 -176.2(4)
O3 Tc1 N3 C5 -53.4(6)
O2 Tc1 N3 C5 76.6(4)
N1 Tc1 N3 C5 -9.8(3)
N2 Tc1 N3 C5 -86.6(4)
C6 N1 C1 C2 -133.5(5)
Tc1 N1 C1 C2 -8.6(6)
C3 N2 C2 C1 74.2(6)
Tc1 N2 C2 C1 -55.0(5)
N1 C1 C2 N2 41.3(6)
C2 N2 C3 C4 -138.6(5)
Tc1 N2 C3 C4 -13.1(6)
C7 N3 C4 C3 -167.6(4)
C5 N3 C4 C3 65.9(6)
Tc1 N3 C4 C3 -53.5(5)
N2 C3 C4 N3 46.4(6)
C4 N3 C5 C6 -132.1(5)
C7 N3 C5 C6 101.8(6)
Tc1 N3 C5 C6 -16.6(6)
C1 N1 C6 C5 72.9(7)
Tc1 N1 C6 C5 -55.9(5)
N3 C5 C6 N1 47.8(7)
C4 N3 C7 C8 -58.6(6)
C5 N3 C7 C8 68.4(6)
Tc1 N3 C7 C8 -171.0(4)
N3 C7 C8 O4 -18.6(9)
N3 C7 C8 N4 164.1(5)
O4 C8 N4 C9 4.0(10)
C7 C8 N4 C9 -178.7(5)
C8 N4 C9 C10 -75.4(8)
N4 C9 C10 C15 -22.2(9)
N4 C9 C10 C11 160.7(6)
C15 C10 C11 C12 0.2(10)
C9 C10 C11 C12 177.4(6)
C10 C11 C12 C13 0.3(10)
C11 C12 C13 C14 -0.9(10)
C12 C13 C14 C15 0.9(11)
C11 C10 C15 C14 -0.2(10)
C9 C10 C15 C14 -177.3(6)
C13 C14 C15 C10 -0.3(11)
